data_2205141
loop_
_publ_author_name
'I\;sik, \;Samil'
'Yavuz, Metin'
'Akdemir, Nesuhi'
'A\(gar, Erbil'
'\"Ozil, Musa'

_publ_section_title 12,13-Dihydro-12-oxo-13-phenylbenzo[<i>b</i>]naphth[<i>f</i>][1,4]oxazepine-2,3-dicarbonitrile
_journal_issue 2
_journal_name_full 'Acta Crystallographica Section E'
_journal_page_first o427
_journal_page_last o428
_journal_paper_doi 10.1107/S1600536805000991
_journal_volume 61
_journal_year 2005
_chemical_formula_iupac 'C25 H13 N3 O2'
_chemical_formula_moiety 'C25 H13 N3 O2'
_chemical_formula_sum 'C25 H13 N3 O2'
_chemical_formula_weight 387.38
_chemical_melting_point 525
_chemical_name_systematic 12,13-Dihydro-12-oxo-13-phenylbenzo[b]naphth[f][1,4]oxazepine-2,3-dicarbonitrile
_space_group_IT_number 29
_symmetry_cell_setting orthorhombic
_symmetry_space_group_name_Hall 'P 2c -2ac'
_symmetry_space_group_name_H-M 'P c a 21'
_atom_sites_solution_hydrogens geom
_atom_sites_solution_primary direct
_atom_sites_solution_secondary difmap
_cell_angle_alpha 90.00
_cell_angle_beta 90.00
_cell_angle_gamma 90.00
_cell_formula_units_Z 4
_cell_length_a 12.2243(6)
_cell_length_b 19.1241(10)
_cell_length_c 8.5207(19)
_cell_measurement_reflns_used 7142
_cell_measurement_temperature 293(2)
_cell_measurement_theta_max 27.16
_cell_measurement_theta_min 2.13
_cell_volume 1992.0(5)
_computing_cell_refinement X-AREA
_computing_data_collection 'X-AREA (Stoe & Cie, 2002)'
_computing_data_reduction 'X-RED (Stoe & Cie, 2002)'
_computing_molecular_graphics 'ORTEP-3 for Windows (Farrugia, 1997)'
_computing_publication_material 'WinGX (Farrugia, 1999)'
_computing_structure_refinement 'SHELXL97 (Sheldrick, 1997)'
_computing_structure_solution 'SHELXS97 (Sheldrick, 1997)'
_diffrn_ambient_temperature 293(2)
_diffrn_detector_area_resol_mean 6.67
_diffrn_measured_fraction_theta_full 0.966
_diffrn_measured_fraction_theta_max 0.966
_diffrn_measurement_device_type 'Stoe IPDS-2'
_diffrn_measurement_method 'rotation method'
_diffrn_radiation_monochromator graphite
_diffrn_radiation_source 'fine-focus sealed tube'
_diffrn_radiation_type MoK\a
_diffrn_radiation_wavelength 0.71073
_diffrn_reflns_av_R_equivalents 0.0374
_diffrn_reflns_av_sigmaI/netI 0.0340
_diffrn_reflns_limit_h_max 15
_diffrn_reflns_limit_h_min -8
_diffrn_reflns_limit_k_max 24
_diffrn_reflns_limit_k_min -24
_diffrn_reflns_limit_l_max 10
_diffrn_reflns_limit_l_min -10
_diffrn_reflns_number 8228
_diffrn_reflns_theta_full 26.99
_diffrn_reflns_theta_max 26.99
_diffrn_reflns_theta_min 2.13
_diffrn_standards_decay_% 0
_diffrn_standards_interval_count 0
_diffrn_standards_interval_time 0
_diffrn_standards_number 0
_exptl_absorpt_coefficient_mu 0.084
_exptl_absorpt_correction_T_max 0.983
_exptl_absorpt_correction_T_min 0.970
_exptl_absorpt_correction_type integration
_exptl_absorpt_process_details '(X-RED; Stoe & Cie, 2002)'
_exptl_crystal_colour colourless
_exptl_crystal_density_diffrn 1.292
_exptl_crystal_density_method 'not measured'
_exptl_crystal_description plate
_exptl_crystal_F_000 800
_exptl_crystal_size_max 0.55
_exptl_crystal_size_mid 0.30
_exptl_crystal_size_min 0.20
_refine_diff_density_max 0.094
_refine_diff_density_min -0.092
_refine_ls_extinction_coef 0.0149(15)
_refine_ls_extinction_expression Fc^*^=kFc[1+0.001xFc^2^\l^3^/sin(2\q)]^-1/4^
_refine_ls_extinction_method SHELXL97
_refine_ls_goodness_of_fit_ref 0.879
_refine_ls_hydrogen_treatment constr
_refine_ls_matrix_type full
_refine_ls_number_parameters 273
_refine_ls_number_reflns 2244
_refine_ls_number_restraints 2
_refine_ls_restrained_S_all 0.879
_refine_ls_R_factor_all 0.0599
_refine_ls_R_factor_gt 0.0331
_refine_ls_shift/su_max 0.000
_refine_ls_shift/su_mean 0.000
_refine_ls_structure_factor_coef Fsqd
_refine_ls_weighting_details 'calc w = 1/[\s^2^(Fo^2^)+(0.0415P)^2^] where P = (Fo^2^+2Fc^2^)/3'
_refine_ls_weighting_scheme calc
_refine_ls_wR_factor_gt 0.0694
_refine_ls_wR_factor_ref 0.0759
_reflns_number_gt 1413
_reflns_number_total 2244
_reflns_threshold_expression I>2\s(I)
_cod_data_source_file rn6033.cif
_cod_data_source_block I
_cod_depositor_comments
;
The following automatic conversions were performed:
'_symmetry_cell_setting' value 'Orthorhombic' changed to 'orthorhombic'
according to '/home/saulius/struct/CIF-dictionaries/cif_core.dic'
dictionary named 'cif_core.dic' version 2.4.1 from 2010-06-29.

Automatic conversion script
Id: cif_fix_enum 1527 2010-12-29 10:47:43Z saulius 

The following automatic conversions were performed:

'_symmetry_cell_setting' value 'Orthorhombic' changed to
'orthorhombic' according to
/home/saulius/struct/CIF-dictionaries/cif_core.dic dictionary named
'cif_core.dic' version 2.4.1 from 2010-06-29.

Automatic conversion script
Id: cif_fix_values 1715 2011-07-08 13:25:40Z adriana 
;
_cod_database_code 2205141
_cod_database_fobs_code 2205141

loop_
_symmetry_equiv_pos_as_xyz
'x, y, z'
'-x, -y, z+1/2'
'-x+1/2, y, z+1/2'
'x+1/2, -y, z'

loop_
_atom_site_label
_atom_site_fract_x
_atom_site_fract_y
_atom_site_fract_z
_atom_site_U_iso_or_equiv
_atom_site_adp_type
_atom_site_calc_flag
_atom_site_refinement_flags
_atom_site_occupancy
_atom_site_type_symbol
C12 0.4993(2) 0.68899(11) 0.5019(3) 0.0619(6) Uani d . 1 C
H12 0.4820 0.6509 0.4386 0.074 Uiso calc R 1 H
N1 0.34455(18) 0.66043(9) 0.6681(2) 0.0649(5) Uani d . 1 N
C7 0.4341(2) 0.70452(11) 0.6314(3) 0.0595(6) Uani d . 1 C
C16 0.2251(2) 0.75986(11) 0.7514(2) 0.0599(6) Uani d . 1 C
C11 0.5894(2) 0.72968(11) 0.4667(3) 0.0632(6) Uani d . 1 C
O2 0.16612(18) 0.64382(9) 0.7250(3) 0.0913(6) Uani d . 1 O
C17 0.3024(2) 0.80266(12) 0.8281(3) 0.0639(6) Uani d . 1 C
C10 0.6147(2) 0.78795(11) 0.5581(3) 0.0627(6) Uani d . 1 C
C13 0.7062(3) 0.83128(12) 0.5167(3) 0.0738(7) Uani d . 1 C
C25 0.1238(2) 0.78684(11) 0.7240(3) 0.0637(6) Uani d . 1 C
H25 0.0720 0.7593 0.6734 0.076 Uiso calc R 1 H
C19 0.1733(2) 0.89645(12) 0.8504(3) 0.0695(6) Uani d . 1 C
C8 0.4629(2) 0.76120(12) 0.7229(3) 0.0626(6) Uani d . 1 C
C15 0.2429(2) 0.68416(11) 0.7144(3) 0.0669(6) Uani d . 1 C
C9 0.5506(2) 0.80319(12) 0.6863(3) 0.0668(6) Uani d . 1 C
H9 0.5665 0.8419 0.7483 0.080 Uiso calc R 1 H
C24 0.0949(2) 0.85553(12) 0.7700(3) 0.0645(6) Uani d . 1 C
C18 0.2779(2) 0.86782(12) 0.8786(3) 0.0740(7) Uani d . 1 C
H18 0.3302 0.8939 0.9321 0.089 Uiso calc R 1 H
C1 0.3607(3) 0.58659(12) 0.6425(3) 0.0730(7) Uani d . 1 C
C14 0.6562(3) 0.71238(13) 0.3345(4) 0.0864(9) Uani d . 1 C
N2 0.7784(2) 0.86647(11) 0.4820(4) 0.0961(8) Uani d . 1 N
C23 -0.0091(2) 0.88415(13) 0.7387(4) 0.0806(7) Uani d . 1 C
H23 -0.0610 0.8580 0.6846 0.097 Uiso calc R 1 H
C2 0.4482(3) 0.55461(14) 0.7153(4) 0.0952(10) Uani d . 1 C
H2 0.4926 0.5802 0.7828 0.114 Uiso calc R 1 H
C22 -0.0335(3) 0.94998(15) 0.7875(4) 0.0965(10) Uani d . 1 C
H22 -0.1022 0.9686 0.7663 0.116 Uiso calc R 1 H
C20 0.1438(3) 0.96458(13) 0.9002(4) 0.0914(9) Uani d . 1 C
H20 0.1941 0.9919 0.9545 0.110 Uiso calc R 1 H
N3 0.7090(3) 0.69908(16) 0.2281(4) 0.1418(15) Uani d . 1 N
C6 0.2932(3) 0.54919(13) 0.5428(4) 0.0915(9) Uani d . 1 C
H6 0.2350 0.5708 0.4919 0.110 Uiso calc R 1 H
C21 0.0434(3) 0.99005(16) 0.8694(4) 0.1028(10) Uani d . 1 C
H21 0.0250 1.0348 0.9029 0.123 Uiso calc R 1 H
C4 0.4049(6) 0.4474(2) 0.5946(7) 0.148(2) Uani d U 1 C
H4 0.4199 0.4003 0.5786 0.177 Uiso calc R 1 H
C3 0.4701(5) 0.48534(18) 0.6888(5) 0.1291(17) Uani d U 1 C
H3 0.5304 0.4645 0.7362 0.155 Uiso calc R 1 H
C5 0.3149(5) 0.47804(19) 0.5206(5) 0.1319(17) Uani d . 1 C
H5 0.2695 0.4512 0.4568 0.158 Uiso calc R 1 H
O1 0.40624(15) 0.77569(9) 0.85941(18) 0.0753(5) Uani d . 1 O

loop_
_atom_site_aniso_label
_atom_site_aniso_U_11
_atom_site_aniso_U_22
_atom_site_aniso_U_33
_atom_site_aniso_U_12
_atom_site_aniso_U_13
_atom_site_aniso_U_23
C12 0.0604(17) 0.0629(12) 0.0624(13) -0.0066(11) -0.0017(11) 0.0017(10)
N1 0.0616(15) 0.0625(11) 0.0707(12) -0.0036(10) 0.0108(10) 0.0079(9)
C7 0.0534(16) 0.0641(12) 0.0611(13) -0.0017(11) -0.0042(11) 0.0060(10)
C16 0.0546(16) 0.0695(12) 0.0557(12) -0.0062(11) 0.0017(11) 0.0066(10)
C11 0.0582(17) 0.0669(13) 0.0645(13) -0.0057(11) -0.0015(12) 0.0021(11)
O2 0.0726(15) 0.0720(9) 0.1294(16) -0.0179(10) 0.0271(12) 0.0000(10)
C17 0.0527(17) 0.0807(14) 0.0583(13) 0.0028(12) -0.0011(11) 0.0031(11)
C10 0.0481(16) 0.0650(13) 0.0751(14) -0.0047(11) -0.0096(12) 0.0011(11)
C13 0.062(2) 0.0699(14) 0.0892(19) -0.0042(14) -0.0091(14) -0.0028(13)
C25 0.0566(17) 0.0712(14) 0.0631(13) -0.0122(11) -0.0017(11) 0.0078(11)
C19 0.0661(18) 0.0723(14) 0.0700(14) -0.0003(13) 0.0040(13) 0.0006(11)
C8 0.0531(16) 0.0796(13) 0.0549(12) 0.0029(12) -0.0049(11) -0.0043(12)
C15 0.0628(18) 0.0674(12) 0.0705(14) -0.0057(13) 0.0066(12) 0.0080(12)
C9 0.0546(18) 0.0726(14) 0.0732(15) 0.0009(12) -0.0151(12) -0.0087(11)
C24 0.0572(16) 0.0730(13) 0.0633(13) -0.0036(12) 0.0026(12) 0.0136(11)
C18 0.069(2) 0.0799(15) 0.0726(15) -0.0059(13) 0.0004(13) -0.0124(12)
C1 0.084(2) 0.0607(13) 0.0742(15) -0.0054(14) 0.0231(14) 0.0085(12)
C14 0.089(2) 0.0814(17) 0.0885(19) -0.0316(15) 0.0240(17) -0.0113(14)
N2 0.0702(19) 0.0914(14) 0.127(2) -0.0212(13) -0.0069(16) 0.0027(14)
C23 0.0655(19) 0.0878(16) 0.0886(18) 0.0038(14) -0.0034(15) 0.0153(15)
C2 0.109(3) 0.0810(16) 0.096(2) 0.0181(17) 0.0145(18) 0.0225(15)
C22 0.085(3) 0.0926(18) 0.112(2) 0.0213(18) 0.0032(18) 0.0180(18)
C20 0.089(3) 0.0770(16) 0.108(2) 0.0030(16) 0.0045(18) -0.0123(15)
N3 0.153(3) 0.133(2) 0.139(2) -0.070(2) 0.081(3) -0.050(2)
C6 0.096(3) 0.0764(16) 0.103(2) -0.0191(15) 0.0226(18) -0.0051(15)
C21 0.099(3) 0.0806(17) 0.129(3) 0.0180(18) 0.002(2) -0.0009(17)
C4 0.195(6) 0.071(2) 0.177(4) 0.007(3) 0.095(4) 0.017(2)
C3 0.168(5) 0.081(2) 0.138(3) 0.035(2) 0.052(3) 0.034(2)
C5 0.164(5) 0.084(2) 0.148(4) -0.041(2) 0.058(3) -0.031(2)
O1 0.0582(12) 0.1086(12) 0.0591(9) 0.0091(9) -0.0077(8) -0.0115(8)

loop_
_atom_type_symbol
_atom_type_description
_atom_type_scat_dispersion_real
_atom_type_scat_dispersion_imag
_atom_type_scat_source
C C 0.0033 0.0000 'International Tables Vol C Tables 4.2.6.8 and 6.1.1.4'
H H 0.0000 0.0000 'International Tables Vol C Tables 4.2.6.8 and 6.1.1.4'
N N 0.0061 0.0000 'International Tables Vol C Tables 4.2.6.8 and 6.1.1.4'
O O 0.0106 0.0000 'International Tables Vol C Tables 4.2.6.8 and 6.1.1.4'

loop_
_geom_angle_atom_site_label_1
_geom_angle_atom_site_label_2
_geom_angle_atom_site_label_3
_geom_angle
C11 C12 C7 120.5(2)
C11 C12 H12 119.7
C7 C12 H12 119.7
C15 N1 C7 124.25(18)
C15 N1 C1 119.3(2)
C7 N1 C1 116.3(2)
C8 C7 C12 118.0(2)
C8 C7 N1 122.7(2)
C12 C7 N1 119.3(2)
C25 C16 C17 118.0(2)
C25 C16 C15 117.5(2)
C17 C16 C15 124.1(2)
C12 C11 C10 120.4(2)
C12 C11 C14 119.7(2)
C10 C11 C14 119.8(2)
C18 C17 O1 118.8(2)
C18 C17 C16 122.3(2)
O1 C17 C16 118.9(2)
C9 C10 C11 119.1(2)
C9 C10 C13 121.1(2)
C11 C10 C13 119.8(2)
N2 C13 C10 179.0(3)
C16 C25 C24 122.1(2)
C16 C25 H25 119.0
C24 C25 H25 119.0
C18 C19 C24 118.8(2)
C18 C19 C20 122.4(3)
C24 C19 C20 118.8(3)
C9 C8 C7 122.0(2)
C9 C8 O1 117.7(2)
C7 C8 O1 120.3(2)
O2 C15 N1 120.4(2)
O2 C15 C16 119.0(2)
N1 C15 C16 120.6(2)
C8 C9 C10 120.0(2)
C8 C9 H9 120.0
C10 C9 H9 120.0
C23 C24 C19 119.2(2)
C23 C24 C25 122.2(2)
C19 C24 C25 118.6(2)
C17 C18 C19 120.3(3)
C17 C18 H18 119.9
C19 C18 H18 119.9
C2 C1 C6 120.6(2)
C2 C1 N1 118.2(3)
C6 C1 N1 121.1(3)
N3 C14 C11 179.3(5)
C22 C23 C24 120.0(3)
C22 C23 H23 120.0
C24 C23 H23 120.0
C3 C2 C1 120.4(4)
C3 C2 H2 119.8
C1 C2 H2 119.8
C23 C22 C21 120.8(3)
C23 C22 H22 119.6
C21 C22 H22 119.6
C21 C20 C19 120.5(3)
C21 C20 H20 119.8
C19 C20 H20 119.8
C1 C6 C5 118.2(4)
C1 C6 H6 120.9
C5 C6 H6 120.9
C20 C21 C22 120.8(3)
C20 C21 H21 119.6
C22 C21 H21 119.6
C3 C4 C5 120.7(4)
C3 C4 H4 119.7
C5 C4 H4 119.7
C4 C3 C2 120.3(5)
C4 C3 H3 119.8
C2 C3 H3 119.8
C4 C5 C6 119.7(5)
C4 C5 H5 120.1
C6 C5 H5 120.1
C8 O1 C17 111.68(18)

loop_
_geom_bond_atom_site_label_1
_geom_bond_atom_site_label_2
_geom_bond_distance
_geom_bond_publ_flag
C12 C11 1.381(3) ?
C12 C7 1.393(3) ?
C12 H12 0.9300 ?
N1 C15 1.380(3) ?
N1 C7 1.417(3) ?
N1 C1 1.443(3) ?
C7 C8 1.381(3) ?
C16 C25 1.362(3) ?
C16 C17 1.411(3) ?
C16 C15 1.497(3) ?
C11 C10 1.394(3) ?
C11 C14 1.430(4) ?
O2 C15 1.219(3) ?
C17 C18 1.352(3) ?
C17 O1 1.395(3) ?
C10 C9 1.376(4) ?
C10 C13 1.436(4) ?
C13 N2 1.149(3) y
C25 C24 1.416(3) ?
C25 H25 0.9300 ?
C19 C18 1.412(4) ?
C19 C24 1.414(4) ?
C19 C20 1.417(4) ?
C8 C9 1.375(3) ?
C8 O1 1.382(3) ?
C9 H9 0.9300 ?
C24 C23 1.410(4) ?
C18 H18 0.9300 ?
C1 C2 1.379(5) ?
C1 C6 1.384(5) ?
C14 N3 1.141(4) y
C23 C22 1.359(4) ?
C23 H23 0.9300 ?
C2 C3 1.370(4) ?
C2 H2 0.9300 ?
C22 C21 1.400(5) ?
C22 H22 0.9300 ?
C20 C21 1.346(4) ?
C20 H20 0.9300 ?
C6 C5 1.399(5) ?
C6 H6 0.9300 ?
C21 H21 0.9300 ?
C4 C3 1.343(8) ?
C4 C5 1.398(8) ?
C4 H4 0.9300 ?
C3 H3 0.9300 ?
C5 H5 0.9300 ?

loop_
_geom_torsion_atom_site_label_1
_geom_torsion_atom_site_label_2
_geom_torsion_atom_site_label_3
_geom_torsion_atom_site_label_4
_geom_torsion
C11 C12 C7 C8 -0.4(3)
C11 C12 C7 N1 -177.7(2)
C15 N1 C7 C8 44.8(3)
C1 N1 C7 C8 -140.2(2)
C15 N1 C7 C12 -138.0(2)
C1 N1 C7 C12 37.0(3)
C7 C12 C11 C10 -1.7(4)
C7 C12 C11 C14 179.2(3)
C25 C16 C17 C18 2.1(3)
C15 C16 C17 C18 -170.7(2)
C25 C16 C17 O1 179.1(2)
C15 C16 C17 O1 6.3(3)
C12 C11 C10 C9 1.8(3)
C14 C11 C10 C9 -179.0(3)
C12 C11 C10 C13 -177.6(2)
C14 C11 C10 C13 1.5(4)
C9 C10 C13 N2 -95(18)
C11 C10 C13 N2 84(18)
C17 C16 C25 C24 0.0(3)
C15 C16 C25 C24 173.2(2)
C12 C7 C8 C9 2.3(3)
N1 C7 C8 C9 179.5(2)
C12 C7 C8 O1 -175.0(2)
N1 C7 C8 O1 2.2(3)
C7 N1 C15 O2 170.8(2)
C1 N1 C15 O2 -4.1(4)
C7 N1 C15 C16 -8.9(3)
C1 N1 C15 C16 176.3(2)
C25 C16 C15 O2 -30.0(3)
C17 C16 C15 O2 142.8(3)
C25 C16 C15 N1 149.7(2)
C17 C16 C15 N1 -37.5(3)
C7 C8 C9 C10 -2.2(3)
O1 C8 C9 C10 175.2(2)
C11 C10 C9 C8 0.0(3)
C13 C10 C9 C8 179.5(2)
C18 C19 C24 C23 -178.8(2)
C20 C19 C24 C23 1.4(3)
C18 C19 C24 C25 1.3(3)
C20 C19 C24 C25 -178.4(2)
C16 C25 C24 C23 178.6(2)
C16 C25 C24 C19 -1.6(3)
O1 C17 C18 C19 -179.4(2)
C16 C17 C18 C19 -2.3(4)
C24 C19 C18 C17 0.6(4)
C20 C19 C18 C17 -179.7(2)
C15 N1 C1 C2 -129.0(3)
C7 N1 C1 C2 55.7(3)
C15 N1 C1 C6 53.5(3)
C7 N1 C1 C6 -121.7(3)
C12 C11 C14 N3 10E1(3)
C10 C11 C14 N3 -8E1(3)
C19 C24 C23 C22 -0.9(4)
C25 C24 C23 C22 178.9(2)
C6 C1 C2 C3 0.6(4)
N1 C1 C2 C3 -176.9(3)
C24 C23 C22 C21 -0.2(5)
C18 C19 C20 C21 179.3(3)
C24 C19 C20 C21 -0.9(4)
C2 C1 C6 C5 1.3(4)
N1 C1 C6 C5 178.6(3)
C19 C20 C21 C22 -0.1(5)
C23 C22 C21 C20 0.7(5)
C5 C4 C3 C2 0.9(7)
C1 C2 C3 C4 -1.7(6)
C3 C4 C5 C6 1.0(7)
C1 C6 C5 C4 -2.0(5)
C9 C8 O1 C17 109.7(2)
C7 C8 O1 C17 -72.9(3)
C18 C17 O1 C8 -118.3(2)
C16 C17 O1 C8 64.6(3)

loop_
_cod_related_entry_id
_cod_related_entry_database
_cod_related_entry_code
1 ChemSpider 21129937
